data_4348038
loop_
_publ_author_name
'Axelson, Jordan C.'
'Gonzalez, Miguel I.'
'Meihaus, Katie R.'
'Chang, Christopher J.'
'Long, Jeffrey R.'

_publ_section_title
;
 Synthesis and Characterization of a Tetrapodal NO4(4-) Ligand and Its
 Transition Metal Complexes.
;
_journal_issue 15
_journal_name_full 'Inorganic chemistry'
_journal_page_first 7527
_journal_page_last 7534
_journal_paper_doi 10.1021/acs.inorgchem.6b00908
_journal_volume 55
_journal_year 2016
_chemical_formula_moiety 'C13 H16 Li2 N Ni O11.5'
_chemical_formula_sum 'C13 H16 Li2 N Ni O11.5'
_chemical_formula_weight 442.86
_space_group_crystal_system monoclinic
_space_group_IT_number 13
_space_group_name_Hall '-P 2yac'
_space_group_name_H-M_alt 'P 1 2/n 1'
_atom_sites_solution_hydrogens mixed
_atom_sites_solution_primary direct
_atom_sites_solution_secondary difmap
_audit_creation_date 2015-08-21
_audit_creation_method
;
Olex2 1.2
(compiled 2015.01.26 svn.r3151 for OlexSys, GUI svn.r4998)
;
_cell_angle_alpha 90
_cell_angle_beta 91.859(4)
_cell_angle_gamma 90
_cell_formula_units_Z 4
_cell_length_a 10.940(3)
_cell_length_b 7.3560(18)
_cell_length_c 19.736(5)
_cell_measurement_reflns_used 4417
_cell_measurement_temperature 100(2)
_cell_measurement_theta_max 33.24
_cell_measurement_theta_min 2.69
_cell_volume 1587.4(7)
_computing_cell_refinement 'SAINT v8.34A (Bruker, 2013)'
_computing_data_collection 'Bruker APEX 2'
_computing_data_reduction 'SAINT v8.34A (Bruker, 2013)'
_computing_molecular_graphics 'Olex2 (Dolomanov et al., 2009)'
_computing_publication_material 'Olex2 (Dolomanov et al., 2009)'
_computing_structure_refinement 'ShelXL (Sheldrick, 2008)'
_computing_structure_solution 'ShelXT (Sheldrick, 2015)'
_diffrn_ambient_temperature 100(2)
_diffrn_detector_area_resol_mean 10.42
_diffrn_measured_fraction_theta_full 0.998
_diffrn_measured_fraction_theta_max 0.991
_diffrn_measurement_device 'Bruker PHOTON100 CMOS diffractometer'
_diffrn_measurement_device_type 'ALS_Station_11_3_1 PHOTON'
_diffrn_measurement_method '\w/\q scans'
_diffrn_radiation_type synchrotron
_diffrn_radiation_wavelength 0.8856
_diffrn_reflns_av_R_equivalents 0.0613
_diffrn_reflns_av_unetI/netI 0.0360
_diffrn_reflns_Laue_measured_fraction_full 0.998
_diffrn_reflns_Laue_measured_fraction_max 0.991
_diffrn_reflns_limit_h_max 13
_diffrn_reflns_limit_h_min -13
_diffrn_reflns_limit_k_max 9
_diffrn_reflns_limit_k_min 0
_diffrn_reflns_limit_l_max 24
_diffrn_reflns_limit_l_min 0
_diffrn_reflns_number 19997
_diffrn_reflns_point_group_measured_fraction_full 0.998
_diffrn_reflns_point_group_measured_fraction_max 0.991
_diffrn_reflns_theta_full 32.097
_diffrn_reflns_theta_max 33.260
_diffrn_reflns_theta_min 2.573
_diffrn_source 'Advanced Light Source station 11.3.1'
_diffrn_standards_number 0
_exptl_absorpt_coefficient_mu 2.278
_exptl_absorpt_correction_T_max 0.895
_exptl_absorpt_correction_T_min 0.749
_exptl_absorpt_correction_type multi-scan
_exptl_absorpt_process_details
;
 TWINABS-2012/1 (Bruker,2012) was used for absorption correction.
 
For component 1:
 wR2(int) was 0.1082 before and 0.0498 after correction.
 The Ratio of minimum to maximum transmission not present.
 The \l/2 correction factor is Not present
 
For component 2:
 wR2(int) was 0.1346 before and 0.0549 after correction.
 The Ratio of minimum to maximum transmission is 0.84.
 The \l/2 correction factor is Not present

Final HKLF 4 output contains 19997 reflections, Rint = 0.0613
 (12719 with I > 3sig(I), Rint = 0.0575)
;
_exptl_crystal_colour purple
_exptl_crystal_density_diffrn 1.853
_exptl_crystal_description block
_exptl_crystal_F_000 908
_exptl_crystal_size_max 0.1
_exptl_crystal_size_mid 0.075
_exptl_crystal_size_min 0.05
_refine_diff_density_max 0.847
_refine_diff_density_min -0.446
_refine_diff_density_rms 0.094
_refine_ls_extinction_method none
_refine_ls_goodness_of_fit_ref 1.053
_refine_ls_hydrogen_treatment mixed
_refine_ls_matrix_type full
_refine_ls_number_parameters 283
_refine_ls_number_reflns 3121
_refine_ls_number_restraints 7
_refine_ls_restrained_S_all 1.052
_refine_ls_R_factor_all 0.0444
_refine_ls_R_factor_gt 0.0420
_refine_ls_shift/su_max 0.000
_refine_ls_shift/su_mean 0.000
_refine_ls_structure_factor_coef Fsqd
_refine_ls_weighting_details 'w=1/[\s^2^(Fo^2^)+(0.0612P)^2^+3.9575P] where P=(Fo^2^+2Fc^2^)/3'
_refine_ls_weighting_scheme calc
_refine_ls_wR_factor_gt 0.1095
_refine_ls_wR_factor_ref 0.1108
_reflns_Friedel_coverage 0.000
_reflns_number_gt 2981
_reflns_number_total 3121
_reflns_threshold_expression 'I > 2\s(I)'
_cod_data_source_file JA023S.cif
_cod_data_source_block twin4
_cod_original_formula_sum 'C13 H16 Li2 N Ni O11.50'
_cod_database_code 4348038
_shelx_space_group_comment
;
The symmetry employed for this shelxl refinement is uniquely defined
by the following loop, which should always be used as a source of
symmetry information in preference to the above space-group names.
They are only intended as comments.
;
_shelx_estimated_absorpt_t_max 0.895
_shelx_estimated_absorpt_t_min 0.804
_olex2_refinement_description
;
1. Twinned data refinement
 Scales: 0.6456(15) 0.3544(15)
2. Fixed Uiso
 At 1.2 times of:
  All Li(H) groups, All C(H) groups
 At 1.5 times of:
  All Li(H,H,H) groups, All C(H,H,H) groups, All O(H,H) groups
3. Restrained distances
 O9-H9B = O9-H9A = O10-H10B = O10-H10A = O12-H12 = O11-H11A = O11-H11B
 0.84 with sigma of 0.02
4.a Aromatic/amide H refined with riding coordinates:
 C8(H8), C9(H9), C10(H10)
4.b Idealised Me refined as rotating group:
 C5(H5A,H5B,H5C), C13(H13A,H13B,H13C)
;
_shelx_shelxl_version_number 2014/7
_olex2_submission_special_instructions 'No special instructions were received'

loop_
_space_group_symop_operation_xyz
'x, y, z'
'-x+1/2, y, -z+1/2'
'-x, -y, -z'
'x-1/2, -y, z-1/2'

loop_
_atom_site_label
_atom_site_type_symbol
_atom_site_fract_x
_atom_site_fract_y
_atom_site_fract_z
_atom_site_U_iso_or_equiv
_atom_site_adp_type
_atom_site_occupancy
_atom_site_site_symmetry_order
_atom_site_calc_flag
_atom_site_refinement_flags_posn
_atom_site_refinement_flags_adp
_atom_site_refinement_flags_occupancy
Ni1 Ni 0.48819(4) 0.24110(6) 0.31560(2) 0.00750(14) Uani 1 1 d . . .
O4 O 0.3727(3) 0.4565(4) 0.31767(15) 0.0121(6) Uani 1 1 d . . .
O1 O 0.6404(3) 0.4011(4) 0.31472(15) 0.0113(6) Uani 1 1 d . . .
O2 O 0.5977(3) 0.0224(4) 0.31454(16) 0.0136(6) Uani 1 1 d . . .
O5 O 0.8302(3) 0.4434(4) 0.35375(14) 0.0128(6) Uani 1 1 d . . .
O8 O 0.1944(3) 0.5537(4) 0.35249(15) 0.0169(7) Uani 1 1 d . . .
O10 O 0.9470(3) -0.2963(4) 0.25316(15) 0.0134(6) Uani 1 1 d D . .
O3 O 0.3378(3) 0.0792(4) 0.32996(15) 0.0143(6) Uani 1 1 d . . .
O9 O 0.4794(3) 0.2574(5) 0.21191(14) 0.0202(7) Uani 1 1 d D . .
H9A H 0.454(5) 0.174(6) 0.185(2) 0.030 Uiso 1 1 d DR . .
H9B H 0.537(4) 0.308(7) 0.192(3) 0.030 Uiso 1 1 d DR . .
O11 O 1.0099(3) -0.2576(4) 0.40801(14) 0.0132(5) Uani 1 1 d D . .
O7 O 0.1603(3) 0.0461(4) 0.37948(16) 0.0179(7) Uani 1 1 d . . .
O6 O 0.7605(3) -0.1166(4) 0.35799(15) 0.0157(6) Uani 1 1 d . . .
O12 O 1.2500 -0.1910(6) 0.2500 0.0179(10) Uani 1 2 d DS T P
N1 N 0.5058(3) 0.2482(4) 0.41656(15) 0.0076(6) Uani 1 1 d . . .
C7 C 0.6165(3) 0.2195(5) 0.4459(2) 0.0083(7) Uani 1 1 d . . .
C11 C 0.4070(4) 0.2804(5) 0.4531(2) 0.0098(8) Uani 1 1 d . . .
C8 C 0.6308(4) 0.2181(5) 0.5160(2) 0.0120(8) Uani 1 1 d . . .
H8 H 0.7086 0.1949 0.5370 0.014 Uiso 1 1 calc R . .
C9 C 0.5302(4) 0.2510(5) 0.55498(19) 0.0119(7) Uani 1 1 d . . .
H9 H 0.5386 0.2513 0.6030 0.014 Uiso 1 1 calc R . .
C1 C 0.7326(4) 0.3573(5) 0.35142(19) 0.0104(8) Uani 1 1 d . . .
C6 C 0.7227(4) 0.1876(5) 0.3981(2) 0.0095(8) Uani 1 1 d . . .
C12 C 0.2843(4) 0.3040(6) 0.4142(2) 0.0120(8) Uani 1 1 d . . .
C2 C 0.6923(4) 0.0166(6) 0.3525(2) 0.0110(8) Uani 1 1 d . . .
C10 C 0.4173(4) 0.2834(6) 0.5235(2) 0.0126(8) Uani 1 1 d . . .
H10 H 0.3478 0.3073 0.5497 0.015 Uiso 1 1 calc R . .
C4 C 0.2843(4) 0.4520(6) 0.3585(2) 0.0111(8) Uani 1 1 d . . .
C3 C 0.2586(4) 0.1257(5) 0.3720(2) 0.0109(8) Uani 1 1 d . . .
C5 C 0.8436(4) 0.1551(6) 0.4380(2) 0.0135(8) Uani 1 1 d . . .
H5A H 0.8655 0.2643 0.4642 0.020 Uiso 1 1 calc GR . .
H5B H 0.9084 0.1280 0.4064 0.020 Uiso 1 1 calc GR . .
H5C H 0.8342 0.0523 0.4690 0.020 Uiso 1 1 calc GR . .
C13 C 0.1801(4) 0.3386(6) 0.4622(2) 0.0142(9) Uani 1 1 d . . .
H13A H 0.1743 0.2367 0.4939 0.021 Uiso 1 1 calc GR . .
H13B H 0.1030 0.3503 0.4359 0.021 Uiso 1 1 calc GR . .
H13C H 0.1961 0.4510 0.4876 0.021 Uiso 1 1 calc GR . .
Li2 Li 1.1235(7) -0.3705(10) 0.2625(4) 0.0167(15) Uani 1 1 d . . .
Li1 Li 0.8745(7) -0.3006(10) 0.3452(4) 0.0156(15) Uani 1 1 d . . .
H10A H 0.912(5) -0.377(6) 0.229(2) 0.023 Uiso 1 1 d DR . .
H10B H 0.936(5) -0.186(3) 0.244(3) 0.023 Uiso 1 1 d DR . .
H12 H 1.237(5) -0.126(6) 0.2149(17) 0.019 Uiso 1 1 d DR . .
H11A H 1.064(4) -0.335(6) 0.401(3) 0.023 Uiso 1 1 d DR . .
H11B H 1.045(5) -0.157(4) 0.406(3) 0.029(16) Uiso 1 1 d D . .

loop_
_atom_site_aniso_label
_atom_site_aniso_U_11
_atom_site_aniso_U_22
_atom_site_aniso_U_33
_atom_site_aniso_U_23
_atom_site_aniso_U_13
_atom_site_aniso_U_12
Ni1 0.0076(2) 0.0082(2) 0.0068(2) -0.0011(2) 0.00109(16) 0.0005(3)
O4 0.0100(15) 0.0126(14) 0.0136(14) 0.0032(12) 0.0001(12) 0.0024(12)
O1 0.0094(15) 0.0132(14) 0.0113(13) 0.0047(12) 0.0006(11) 0.0014(12)
O2 0.0107(15) 0.0141(14) 0.0158(14) -0.0055(13) -0.0038(12) 0.0036(12)
O5 0.0086(14) 0.0136(14) 0.0162(14) 0.0007(12) 0.0018(11) -0.0036(12)
O8 0.0141(15) 0.0192(16) 0.0176(15) 0.0035(13) 0.0032(12) 0.0085(13)
O10 0.0157(15) 0.0134(14) 0.0109(14) -0.0012(12) -0.0001(11) 0.0005(11)
O3 0.0115(15) 0.0123(14) 0.0189(16) -0.0013(12) -0.0019(12) -0.0021(12)
O9 0.0101(14) 0.041(2) 0.0095(13) -0.0036(14) -0.0003(10) -0.0081(17)
O11 0.0135(14) 0.0117(13) 0.0145(13) -0.0038(12) 0.0016(10) 0.0018(14)
O7 0.0141(16) 0.0167(16) 0.0229(16) 0.0048(13) 0.0008(13) -0.0050(12)
O6 0.0162(16) 0.0097(14) 0.0212(15) 0.0005(12) 0.0021(13) 0.0038(12)
O12 0.028(3) 0.016(2) 0.010(2) 0.000 -0.0037(18) 0.000
N1 0.0097(14) 0.0033(13) 0.0099(14) -0.0009(13) 0.0005(11) -0.0019(15)
C7 0.0099(18) 0.0063(18) 0.0088(18) -0.0021(15) 0.0012(14) -0.0018(14)
C11 0.0114(19) 0.0075(18) 0.0105(19) 0.0019(15) -0.0002(14) -0.0016(15)
C8 0.0126(19) 0.0088(18) 0.014(2) -0.0004(15) -0.0012(15) -0.0009(15)
C9 0.0187(19) 0.0087(17) 0.0084(16) 0.0017(16) 0.0005(14) -0.002(2)
C1 0.012(2) 0.011(2) 0.0084(19) -0.0034(15) 0.0013(15) 0.0024(16)
C6 0.008(2) 0.0090(19) 0.0118(19) -0.0004(15) -0.0001(15) 0.0008(14)
C12 0.0075(19) 0.013(2) 0.015(2) 0.0005(16) 0.0028(15) 0.0010(14)
C2 0.009(2) 0.012(2) 0.013(2) -0.0001(16) 0.0048(15) -0.0029(15)
C10 0.0127(19) 0.014(2) 0.011(2) 0.0007(16) 0.0038(14) 0.0002(15)
C4 0.012(2) 0.0101(19) 0.0113(19) -0.0032(16) -0.0034(16) -0.0008(16)
C3 0.011(2) 0.010(2) 0.012(2) 0.0080(16) -0.0002(16) 0.0004(16)
C5 0.014(2) 0.012(2) 0.015(2) 0.0007(17) -0.0012(16) 0.0004(16)
C13 0.010(2) 0.019(2) 0.014(2) 0.0004(17) 0.0044(16) 0.0011(16)
Li2 0.015(4) 0.020(4) 0.015(4) -0.003(3) -0.007(3) 0.005(3)
Li1 0.014(4) 0.017(4) 0.016(4) -0.005(3) 0.003(3) 0.003(3)

loop_
_atom_type_symbol
_atom_type_description
_atom_type_scat_dispersion_real
_atom_type_scat_dispersion_imag
_atom_type_scat_source
C C 0.0060 0.0030 'International Tables Vol C Tables 4.2.6.8 and 6.1.1.4'
H H 0.0000 0.0000 'International Tables Vol C Tables 4.2.6.8 and 6.1.1.4'
Li Li 0.0000 0.0000 'International Tables Vol C Tables 4.2.6.8 and 6.1.1.4'
N N 0.0110 0.0050 'International Tables Vol C Tables 4.2.6.8 and 6.1.1.4'
Ni Ni 0.2620 1.6620 'International Tables Vol C Tables 4.2.6.8 and 6.1.1.4'
O O 0.0190 0.0100 'International Tables Vol C Tables 4.2.6.8 and 6.1.1.4'

loop_
_geom_angle_atom_site_label_1
_geom_angle_atom_site_label_2
_geom_angle_atom_site_label_3
_geom_angle
_geom_angle_site_symmetry_1
_geom_angle_site_symmetry_3
O4 Ni1 O1 93.37(12) . .
O4 Ni1 O3 87.01(13) . .
O4 Ni1 O9 88.03(13) . .
O1 Ni1 O3 172.56(11) . .
O1 Ni1 O9 88.25(12) . .
O2 Ni1 O4 178.00(12) . .
O2 Ni1 O1 88.55(13) . .
O2 Ni1 O3 91.01(13) . .
O2 Ni1 O9 92.58(13) . .
O9 Ni1 O3 99.18(12) . .
N1 Ni1 O4 89.98(13) . .
N1 Ni1 O1 86.62(12) . .
N1 Ni1 O2 89.59(13) . .
N1 Ni1 O3 85.96(13) . .
N1 Ni1 O9 174.38(13) . .
Ni1 O4 Li2 116.4(3) . 2_665
C4 O4 Ni1 118.5(3) . .
C4 O4 Li2 122.8(3) . 2_665
C1 O1 Ni1 119.0(3) . .
C2 O2 Ni1 120.1(3) . .
C1 O5 Li1 134.8(3) . 1_565
C4 O8 Li2 122.7(4) . 1_465
Li2 O10 H10A 106(4) . .
Li2 O10 H10B 115(4) . .
Li1 O10 Li2 108.7(3) . .
Li1 O10 H10A 109(4) . .
Li1 O10 H10B 98(4) . .
H10A O10 H10B 120(6) . .
C3 O3 Ni1 120.1(3) . .
Ni1 O9 H9A 126(4) . .
Ni1 O9 H9B 119(4) . .
H9A O9 H9B 106(5) . .
Li1 O11 H11A 108(4) . .
Li1 O11 H11B 117(4) . .
H11A O11 H11B 106(5) . .
C2 O6 Li1 166.0(4) . .
Li2 O12 Li2 93.9(5) . 2_755
Li2 O12 H12 112(4) 2_755 .
Li2 O12 H12 113(4) . .
C7 N1 Ni1 118.9(2) . .
C11 N1 Ni1 119.2(3) . .
C11 N1 C7 121.9(3) . .
N1 C7 C8 120.2(3) . .
N1 C7 C6 116.6(3) . .
C8 C7 C6 123.2(4) . .
N1 C11 C12 117.3(3) . .
N1 C11 C10 120.0(4) . .
C10 C11 C12 122.6(4) . .
C7 C8 H8 120.4 . .
C9 C8 C7 119.1(4) . .
C9 C8 H8 120.4 . .
C8 C9 H9 120.2 . .
C8 C9 C10 119.7(4) . .
C10 C9 H9 120.2 . .
O1 C1 C6 118.3(3) . .
O5 C1 O1 124.1(4) . .
O5 C1 C6 117.6(3) . .
C7 C6 C1 108.0(3) . .
C7 C6 C2 108.8(3) . .
C1 C6 C2 108.6(3) . .
C5 C6 C7 111.4(3) . .
C5 C6 C1 110.7(3) . .
C5 C6 C2 109.3(3) . .
C11 C12 C4 114.5(3) . .
C11 C12 C3 107.9(3) . .
C4 C12 C3 102.4(3) . .
C13 C12 C11 111.6(3) . .
C13 C12 C4 109.9(3) . .
C13 C12 C3 110.1(3) . .
O2 C2 C6 117.8(4) . .
O6 C2 O2 124.2(4) . .
O6 C2 C6 117.9(4) . .
C11 C10 H10 120.4 . .
C9 C10 C11 119.2(4) . .
C9 C10 H10 120.4 . .
O4 C4 C12 118.9(4) . .
O8 C4 O4 122.5(4) . .
O8 C4 C12 118.4(4) . .
O3 C3 C12 117.3(4) . .
O7 C3 O3 124.5(4) . .
O7 C3 C12 118.2(4) . .
C6 C5 H5A 109.5 . .
C6 C5 H5B 109.5 . .
C6 C5 H5C 109.5 . .
H5A C5 H5B 109.5 . .
H5A C5 H5C 109.5 . .
H5B C5 H5C 109.5 . .
C12 C13 H13A 109.5 . .
C12 C13 H13B 109.5 . .
C12 C13 H13C 109.5 . .
H13A C13 H13B 109.5 . .
H13A C13 H13C 109.5 . .
H13B C13 H13C 109.5 . .
O8 Li2 O4 120.1(4) 1_645 2_645
O8 Li2 O10 120.2(4) 1_645 .
O10 Li2 O4 98.2(3) . 2_645
O12 Li2 O4 107.2(4) . 2_645
O12 Li2 O8 92.6(3) . 1_645
O12 Li2 O10 119.5(4) . .
O5 Li1 O10 101.5(3) 1_545 .
O5 Li1 H10B 120.7(11) 1_545 .
O5 Li1 H11A 94.2(12) 1_545 .
O10 Li1 H10B 21.3(8) . .
O10 Li1 H11A 93.3(12) . .
O11 Li1 O5 106.9(4) . 1_545
O11 Li1 O10 105.1(4) . .
O11 Li1 H10B 105.1(15) . .
O11 Li1 H11A 19.9(9) . .
O6 Li1 O5 121.3(4) . 1_545
O6 Li1 O10 113.4(4) . .
O6 Li1 O11 107.3(4) . .
O6 Li1 H10B 93.8(10) . .
O6 Li1 H11A 127.2(10) . .
H10B Li1 H11A 99.9(19) . .

loop_
_geom_bond_atom_site_label_1
_geom_bond_atom_site_label_2
_geom_bond_distance
_geom_bond_site_symmetry_2
Ni1 O4 2.028(3) .
Ni1 O1 2.039(3) .
Ni1 O2 2.006(3) .
Ni1 O3 2.058(3) .
Ni1 O9 2.049(3) .
Ni1 N1 1.996(3) .
O4 C4 1.279(5) .
O4 Li2 2.032(8) 2_665
O1 C1 1.264(5) .
O2 C2 1.259(5) .
O5 C1 1.241(5) .
O5 Li1 1.953(8) 1_565
O8 C4 1.238(5) .
O8 Li2 1.995(8) 1_465
O10 Li2 2.009(8) .
O10 Li1 2.006(8) .
O10 H10A 0.85(2) .
O10 H10B 0.84(2) .
O3 C3 1.266(5) .
O9 H9A 0.85(2) .
O9 H9B 0.84(2) .
O11 Li1 1.927(8) .
O11 H11A 0.84(2) .
O11 H11B 0.83(2) .
O7 C3 1.237(5) .
O6 C2 1.234(5) .
O6 Li1 1.863(8) .
O12 Li2 1.935(8) .
O12 Li2 1.935(8) 2_755
O12 H12 0.852(19) .
N1 C7 1.342(5) .
N1 C11 1.340(5) .
C7 C8 1.388(6) .
C7 C6 1.538(5) .
C11 C12 1.535(6) .
C11 C10 1.392(6) .
C8 H8 0.9500 .
C8 C9 1.384(6) .
C9 H9 0.9500 .
C9 C10 1.385(6) .
C1 C6 1.558(5) .
C6 C2 1.577(5) .
C6 C5 1.536(6) .
C12 C4 1.547(6) .
C12 C3 1.574(6) .
C12 C13 1.526(5) .
C10 H10 0.9500 .
C5 H5A 0.9800 .
C5 H5B 0.9800 .
C5 H5C 0.9800 .
C13 H13A 0.9800 .
C13 H13B 0.9800 .
C13 H13C 0.9800 .
Li2 O4 2.032(8) 2_645
Li2 O8 1.995(8) 1_645
Li1 O5 1.953(8) 1_545
Li1 H10B 2.29(5) .
Li1 H11A 2.33(5) .

loop_
_geom_torsion_atom_site_label_1
_geom_torsion_atom_site_label_2
_geom_torsion_atom_site_label_3
_geom_torsion_atom_site_label_4
_geom_torsion
_geom_torsion_site_symmetry_1
_geom_torsion_site_symmetry_4
Ni1 O4 C4 O8 -162.6(3) . .
Ni1 O4 C4 C12 12.3(5) . .
Ni1 O1 C1 O5 178.8(3) . .
Ni1 O1 C1 C6 -2.8(5) . .
Ni1 O2 C2 O6 175.5(3) . .
Ni1 O2 C2 C6 -1.9(5) . .
Ni1 O3 C3 O7 173.1(3) . .
Ni1 O3 C3 C12 -2.9(5) . .
Ni1 N1 C7 C8 -178.0(3) . .
Ni1 N1 C7 C6 1.5(5) . .
Ni1 N1 C11 C12 1.9(5) . .
Ni1 N1 C11 C10 179.1(3) . .
O1 C1 C6 C7 -58.4(5) . .
O1 C1 C6 C2 59.4(5) . .
O1 C1 C6 C5 179.4(3) . .
O5 C1 C6 C7 120.1(4) . .
O5 C1 C6 C2 -122.1(4) . .
O5 C1 C6 C5 -2.1(5) . .
N1 C7 C8 C9 -1.6(6) . .
N1 C7 C6 C1 58.7(4) . .
N1 C7 C6 C2 -58.9(4) . .
N1 C7 C6 C5 -179.5(3) . .
N1 C11 C12 C4 -54.7(5) . .
N1 C11 C12 C3 58.6(4) . .
N1 C11 C12 C13 179.6(3) . .
N1 C11 C10 C9 -0.6(6) . .
C7 N1 C11 C12 -177.7(3) . .
C7 N1 C11 C10 -0.5(6) . .
C7 C8 C9 C10 0.4(6) . .
C7 C6 C2 O2 60.3(5) . .
C7 C6 C2 O6 -117.2(4) . .
C11 N1 C7 C8 1.6(6) . .
C11 N1 C7 C6 -178.9(3) . .
C11 C12 C4 O4 46.5(5) . .
C11 C12 C4 O8 -138.4(4) . .
C11 C12 C3 O3 -57.9(4) . .
C11 C12 C3 O7 125.8(4) . .
C8 C7 C6 C1 -121.8(4) . .
C8 C7 C6 C2 120.5(4) . .
C8 C7 C6 C5 0.0(5) . .
C8 C9 C10 C11 0.6(6) . .
C1 C6 C2 O2 -57.0(5) . .
C1 C6 C2 O6 125.5(4) . .
C6 C7 C8 C9 179.0(3) . .
C12 C11 C10 C9 176.4(4) . .
C2 O6 Li1 O5 -124.7(14) . 1_545
C2 O6 Li1 O10 -3.4(18) . .
C2 O6 Li1 O11 112.2(15) . .
C10 C11 C12 C4 128.1(4) . .
C10 C11 C12 C3 -118.5(4) . .
C10 C11 C12 C13 2.5(6) . .
C4 C12 C3 O3 63.3(4) . .
C4 C12 C3 O7 -113.0(4) . .
C3 C12 C4 O4 -70.1(4) . .
C3 C12 C4 O8 105.0(4) . .
C5 C6 C2 O2 -177.8(3) . .
C5 C6 C2 O6 4.6(5) . .
C13 C12 C4 O4 172.9(4) . .
C13 C12 C4 O8 -12.0(5) . .
C13 C12 C3 O3 -179.8(3) . .
C13 C12 C3 O7 3.9(5) . .
Li2 O4 C4 O8 -0.3(6) 2_665 .
Li2 O4 C4 C12 174.6(4) 2_665 .
Li2 O8 C4 O4 35.4(6) 1_465 .
Li2 O8 C4 C12 -139.5(4) 1_465 .
Li1 O5 C1 O1 32.7(7) 1_565 .
Li1 O5 C1 C6 -145.7(4) 1_565 .
Li1 O6 C2 O2 72.4(16) . .
Li1 O6 C2 C6 -110.2(15) . .

loop_
_twin_individual_id
_twin_individual_mass_fraction_refined
1 0.6456(15)
2 0.3544(15)
